data_2005564
loop_
_publ_author_name
'Pajunen, A.'
'Pajunen, S.'
'Kivikoski, J.'
'Valkonen, J.'

_publ_contact_author
;
     Prof. Aarne Pajunen
     Department of Chemistry
     University of Helsinki
     Box 55
     FIN-00014 UNIVERSITY OF HELSINKI
     FINLAND
;
_publ_section_title
<i>catena</i>-Poly[[(diethylenetriamine-<i>N</i>,<i>N</i>',<i>N</i>'')copper(II)]-\m-succinato-<i>O</i>,<i>O</i>':<i>O</i>'']
_journal_issue 11
_journal_name_full 'Acta Crystallographica Section C'
_journal_page_first 2689
_journal_page_last 2691
_journal_paper_doi 10.1107/S0108270196008505
_journal_volume 52
_journal_year 1996
_chemical_formula_iupac '[Cu (C4 H4 O4) (C4 H13 N3)]'
_chemical_formula_moiety 'C8 H17 Cu N3 O4'
_chemical_formula_structural 'Cu (C4 H13 N3) (C4 H4 O4)'
_chemical_formula_sum 'C8 H17 Cu N3 O4'
_chemical_formula_weight 282.79
_chemical_name_systematic
;
catena-((\m~2~-succinato)(diethylenetriamine)copper(II))
;
_space_group_IT_number 57
_symmetry_cell_setting orthorhombic
_symmetry_space_group_name_Hall '-P 2c 2b'
_symmetry_space_group_name_H-M 'P b c m'
_audit_creation_method 'SHELXL93 (Sheldrick, 1993)'
_cell_angle_alpha 90.00
_cell_angle_beta 90.00
_cell_angle_gamma 90.00
_cell_formula_units_Z 4
_cell_length_a 8.021(2)
_cell_length_b 16.864(3)
_cell_length_c 8.311(2)
_cell_measurement_reflns_used 25
_cell_measurement_temperature 293(2)
_cell_measurement_theta_max 10.31
_cell_measurement_theta_min 4.89
_cell_volume 1124.2(4)
_computing_cell_refinement 'CAD-4 Software'
_computing_data_collection 'CAD-4 Software (Enraf-Nonius, 1989)'
_computing_data_reduction 'MolEN (Fair, 1990)'
_computing_molecular_graphics SHELXTL/PC
_computing_publication_material SHELXL93
_computing_structure_refinement 'SHELXL93 (Sheldrick, 1993)'
_computing_structure_solution 'SHELXTL/PC (Sheldrick, 1990)'
_diffrn_ambient_temperature 293(2)
_diffrn_measurement_device CAD-4
_diffrn_measurement_method 2\q/\w
_diffrn_radiation_monochromator graphite
_diffrn_radiation_source 'fine-focus sealed tube'
_diffrn_radiation_type MoK\a
_diffrn_radiation_wavelength 0.71069
_diffrn_reflns_av_R_equivalents 0.0000
_diffrn_reflns_av_sigmaI/netI 0.0147
_diffrn_reflns_limit_h_max 11
_diffrn_reflns_limit_h_min 0
_diffrn_reflns_limit_k_max 23
_diffrn_reflns_limit_k_min 0
_diffrn_reflns_limit_l_max 11
_diffrn_reflns_limit_l_min 0
_diffrn_reflns_number 1742
_diffrn_reflns_theta_max 29.96
_diffrn_reflns_theta_min 2.42
_diffrn_standards_decay_% 0
_diffrn_standards_interval_time 60
_diffrn_standards_number 2
_exptl_absorpt_coefficient_mu 1.947
_exptl_absorpt_correction_type none
_exptl_crystal_colour Blue
_exptl_crystal_density_diffrn 1.671
_exptl_crystal_density_meas 1.67(2)
_exptl_crystal_density_method 'flotation in CCl~4~-CH~3~I'
_exptl_crystal_description Prismatic
_exptl_crystal_F_000 588
_exptl_crystal_size_max 0.30
_exptl_crystal_size_mid 0.25
_exptl_crystal_size_min 0.15
_refine_diff_density_max 0.454
_refine_diff_density_min -0.670
_refine_ls_extinction_coef 0.0113(9)
_refine_ls_extinction_method 'SHELXL93 (Sheldrick, 1993)'
_refine_ls_goodness_of_fit_all 1.163
_refine_ls_goodness_of_fit_obs 1.047
_refine_ls_hydrogen_treatment noref
_refine_ls_matrix_type full
_refine_ls_number_parameters 89
_refine_ls_number_reflns 1742
_refine_ls_number_restraints 0
_refine_ls_restrained_S_all 1.231
_refine_ls_restrained_S_obs 1.047
_refine_ls_R_factor_all 0.0414
_refine_ls_R_factor_obs 0.0279
_refine_ls_shift/esd_max 0.001
_refine_ls_shift/esd_mean 0.000
_refine_ls_structure_factor_coef Fsqd
_refine_ls_weighting_details 'w = 1/[\s^2^(Fo^2^)+(0.0324P)^2^+1.0430P] where P=(Fo^2^+2Fc^2^)/3'
_refine_ls_weighting_scheme calc
_refine_ls_wR_factor_all 0.0890
_refine_ls_wR_factor_obs 0.0685
_reflns_number_observed 1442
_reflns_number_total 1742
_reflns_observed_criterion >2sigma(I)
_cod_data_source_file ab1387.cif
_cod_data_source_block succin
_cod_depositor_comments
;
The following automatic conversions were performed:
'_symmetry_cell_setting' value 'Orthorhombic' changed to 'orthorhombic'
according to '/home/saulius/struct/CIF-dictionaries/cif_core.dic'
dictionary named 'cif_core.dic' version 2.4.1 from 2010-06-29.

Automatic conversion script
Id: cif_fix_enum 1527 2010-12-29 10:47:43Z saulius 

The following automatic conversions were performed:

'_symmetry_cell_setting' value 'Orthorhombic' changed to
'orthorhombic' according to
/home/saulius/struct/CIF-dictionaries/cif_core.dic dictionary named
'cif_core.dic' version 2.4.1 from
2010-06-29.

'_exptl_absorpt_correction_type' value 'None' changed to
'none' according to
/home/saulius/struct/CIF-dictionaries/cif_core.dic dictionary named
'cif_core.dic' version 2.4.1 from 2010-06-29.

Automatic conversion script
Id: cif_fix_values 1715 2011-07-08 13:25:40Z adriana 

The following automatic conversions were performed:

'_refine_ls_weighting_scheme' value 'calc w =
1/[\s^2^(Fo^2^)+(0.0324P)^2^+1.0430P] where P=(Fo^2^+2Fc^2^)/3' was
changed to 'calc'. New tag '_refine_ls_weighting_details' was
created. The value of the new tag was set to 'w =
1/[\s^2^(Fo^2^)+(0.0324P)^2^+1.0430P] where P=(Fo^2^+2Fc^2^)/3'.

Automatic conversion script
Id: cif_fix_values 3143 2015-03-26 13:38:13Z robertas 
;
_cod_database_code 2005564

loop_
_symmetry_equiv_pos_as_xyz
'x, y, z'
'-x, -y, z+1/2'
'-x, y+1/2, -z+1/2'
'x, -y+1/2, -z'
'-x, -y, -z'
'x, y, -z-1/2'
'x, -y-1/2, z-1/2'
'-x, y-1/2, z'

loop_
_atom_site_aniso_label
_atom_site_aniso_U_11
_atom_site_aniso_U_22
_atom_site_aniso_U_33
_atom_site_aniso_U_12
_atom_site_aniso_U_13
_atom_site_aniso_U_23
Cu 0.0267(2) 0.0185(2) 0.0323(2) -0.00466(11) 0.000 0.000
O1 0.0304(10) 0.0169(8) 0.0666(14) -0.0008(7) 0.000 0.000
O2 0.0277(11) 0.0281(11) 0.134(3) -0.0055(8) 0.000 0.000
O3 0.0261(10) 0.0269(10) 0.134(3) -0.0063(8) 0.000 0.000
O4 0.0316(10) 0.0205(9) 0.077(2) 0.0016(8) 0.000 0.000
N1 0.0388(9) 0.0451(10) 0.0332(9) 0.0001(7) -0.0077(7) -0.0040(8)
N2 0.0245(10) 0.0215(9) 0.0350(11) -0.0028(8) 0.000 0.000
C1 0.062(2) 0.102(2) 0.0333(12) -0.025(2) -0.0027(11) 0.0229(14)
C2 0.0418(11) 0.0431(12) 0.068(2) -0.0161(10) -0.0133(11) 0.0312(12)
C3 0.0268(12) 0.0203(11) 0.048(2) -0.0035(9) 0.000 0.000
C4 0.0236(11) 0.0180(11) 0.075(2) -0.0029(9) 0.000 0.000
C5 0.0292(14) 0.0188(12) 0.100(3) -0.0018(10) 0.000 0.000
C6 0.0274(12) 0.0210(11) 0.0402(14) -0.0011(9) 0.000 0.000

loop_
_atom_site_label
_atom_site_occupancy
_atom_site_fract_x
_atom_site_fract_y
_atom_site_fract_z
_atom_site_U_iso_or_equiv
_atom_site_thermal_displace_type
_atom_site_calc_flag
_atom_site_refinement_flags
_atom_site_type_symbol
Cu 1 0.19664(4) 0.52376(2) 0.2500 0.02583(12) Uani d S Cu
O1 1 0.0688(3) 0.42388(11) 0.2500 0.0380(5) Uani d S O
O2 1 0.3256(3) 0.37823(14) 0.2500 0.0632(9) Uani d S O
O3 1 0.0187(3) 0.12197(13) 0.2500 0.0623(9) Uani d S O
O4 1 0.2797(3) 0.08205(12) 0.2500 0.0430(6) Uani d S O
N1 1 0.2026(2) 0.53743(12) 0.0085(2) 0.0390(4) Uani d . N
H1 1 0.2280(2) 0.49093(12) -0.0387(2) 0.080 Uiso d R H
H2 1 0.1021(2) 0.55318(12) -0.0274(2) 0.080 Uiso d R H
N2 1 0.3662(3) 0.61155(13) 0.2500 0.0270(4) Uani d S N
H3 1 0.4694(3) 0.59062(13) 0.2500 0.080 Uiso d SR H
C1 1 0.3289(4) 0.5977(2) -0.0323(3) 0.0658(9) Uani d . C
H11 1 0.4354(4) 0.5728(2) -0.0468(3) 0.080 Uiso d R H
H12 1 0.2996(4) 0.6242(2) -0.1306(3) 0.080 Uiso d R H
C2 1 0.3407(3) 0.65642(15) 0.1015(4) 0.0511(7) Uani d . C
H21 1 0.2388(3) 0.68611(15) 0.1077(4) 0.080 Uiso d R H
H22 1 0.4310(3) 0.69281(15) 0.0847(4) 0.080 Uiso d R H
C3 1 0.1752(3) 0.3674(2) 0.2500 0.0318(6) Uani d S C
C4 1 0.1021(3) 0.28413(15) 0.2500 0.0389(7) Uani d S C
H41 1 0.0331(3) 0.27750(15) 0.3434 0.080 Uiso d R H
C5 1 0.2312(4) 0.2199(2) 0.2500 0.0494(10) Uani d S C
H51 1 0.3001(4) 0.2276(2) 0.1568 0.080 Uiso d R H
C6 1 0.1700(3) 0.1345(2) 0.2500 0.0296(5) Uani d S C

loop_
_atom_type_symbol
_atom_type_description
_atom_type_scat_dispersion_real
_atom_type_scat_dispersion_imag
_atom_type_scat_source
C C 0.0033 0.0016 'International Tables Vol C Tables 4.2.6.8 and 6.1.1.4'
H H 0.0000 0.0000 'International Tables Vol C Tables 4.2.6.8 and 6.1.1.4'
N N 0.0061 0.0033 'International Tables Vol C Tables 4.2.6.8 and 6.1.1.4'
O O 0.0106 0.0060 'International Tables Vol C Tables 4.2.6.8 and 6.1.1.4'
Cu Cu 0.3201 1.2651 'International Tables Vol C Tables 4.2.6.8 and 6.1.1.4'

loop_
_geom_angle_atom_site_label_1
_geom_angle_atom_site_label_2
_geom_angle_atom_site_label_3
_geom_angle_site_symmetry_1
_geom_angle_site_symmetry_3
_geom_angle
_geom_angle_publ_flag
O1 Cu N2 . . 168.77(9) yes
O1 Cu N1 . 6_556 96.30(5) yes
N2 Cu N1 . 6_556 84.26(5) ?
O1 Cu N1 . . 96.30(5) yes
N2 Cu N1 . . 84.26(5) yes
N1 Cu N1 6_556 . 166.62(11) yes
O1 Cu O3 . 3 102.45(9) yes
N2 Cu O3 . 3 88.78(9) yes
N1 Cu O3 6_556 3 86.46(5) ?
N1 Cu O3 . 3 86.46(5) yes
O1 Cu O2 . . 54.20(8) yes
N2 Cu O2 . . 114.57(8) ?
N1 Cu O2 6_556 . 95.50(6) ?
N1 Cu O2 . . 95.50(6) yes
O3 Cu O2 3 . 156.65(8) yes
C3 O1 Cu . . 106.8(2) yes
C3 O2 Cu . . 75.7(2) yes
C6 O3 Cu . 3_545 146.1(2) ?
C1 N1 Cu . . 108.86(15) yes
C2 N2 C2 . 6_556 115.1(3) yes
C2 N2 Cu . . 106.64(13) yes
C2 N2 Cu 6_556 . 106.64(13) ?
N1 C1 C2 . . 109.2(2) yes
N2 C2 C1 . . 107.2(2) yes
O2 C3 O1 . . 123.3(3) yes
O2 C3 C4 . . 121.2(3) yes
O1 C3 C4 . . 115.5(2) yes
C5 C4 C3 . . 113.6(2) yes
C4 C5 C6 . . 117.5(2) yes
O3 C6 O4 . . 124.9(3) yes
O3 C6 C5 . . 118.7(3) yes
O4 C6 C5 . . 116.3(2) yes

loop_
_geom_bond_atom_site_label_1
_geom_bond_atom_site_label_2
_geom_bond_site_symmetry_2
_geom_bond_distance
_geom_bond_publ_flag
Cu O1 . 1.972(2) yes
Cu N2 . 2.011(2) yes
Cu N1 6_556 2.021(2) ?
Cu N1 . 2.021(2) yes
Cu O3 3 2.393(2) yes
Cu O2 . 2.663(3) yes
O1 C3 . 1.279(3) yes
O2 C3 . 1.220(3) yes
O3 C6 . 1.232(3) yes
O3 Cu 3_545 2.393(2) ?
O4 C6 . 1.248(3) yes
N1 C1 . 1.475(3) yes
N2 C2 . 1.462(3) yes
N2 C2 6_556 1.462(3) ?
C1 C2 . 1.492(4) yes
C3 C4 . 1.522(4) yes
C4 C5 . 1.499(4) yes
C5 C6 . 1.521(4) yes

loop_
_geom_torsion_atom_site_label_1
_geom_torsion_atom_site_label_2
_geom_torsion_atom_site_label_3
_geom_torsion_atom_site_label_4
_geom_torsion_site_symmetry_1
_geom_torsion_site_symmetry_4
_geom_torsion
N1 Cu O1 C3 6_556 . -92.25(5)
N1 Cu O1 C3 . . 92.25(5)
N1 Cu O2 C3 6_556 . 93.81(5)
N1 Cu O2 C3 . . -93.81(5)
O1 Cu N1 C1 . . -165.5(2)
N2 Cu N1 C1 . . 3.2(2)
N1 Cu N1 C1 6_556 . 34.2(5)
O3 Cu N1 C1 3 . 92.3(2)
O2 Cu N1 C1 . . -111.0(2)
O1 Cu N2 C2 . . 118.2(2)
N1 Cu N2 C2 6_556 . -148.3(2)
N1 Cu N2 C2 . . 24.8(2)
O3 Cu N2 C2 3 . -61.8(2)
O2 Cu N2 C2 . . 118.2(2)
O1 Cu N2 C2 . 6_556 -118.2(2)
N1 Cu N2 C2 6_556 6_556 -24.8(2)
N1 Cu N2 C2 . 6_556 148.3(2)
O3 Cu N2 C2 3 6_556 61.8(2)
O2 Cu N2 C2 . 6_556 -118.2(2)
Cu N1 C1 C2 . . -30.5(3)
C2 N2 C2 C1 6_556 . -165.8(2)
Cu N2 C2 C1 . . -47.7(2)
N1 C1 C2 N2 . . 52.3(3)
